data_7219947
loop_
_publ_author_name
'Hussain, Akhtar'
'Sarkar, Tukki'
'Banerjee, Samya'

_publ_section_title
;
 Significant photocytotoxic effect of an iron(III) complex of a Schiff
 base ligand derived from vitamin B6 and thiosemicarbazide in visible
 light
;
_journal_name_full 'RSC Adv.'
_journal_paper_doi 10.1039/C5RA04207K
_journal_year 2015
_chemical_formula_moiety 'C14 H14 Fe N9 O3 S2'
_chemical_formula_sum 'C14 H14 Fe N9 O3 S2'
_chemical_formula_weight 476.31
_chemical_name_systematic
;
 ?
;
_space_group_IT_number 2
_symmetry_cell_setting triclinic
_symmetry_space_group_name_Hall '-P 1'
_symmetry_space_group_name_H-M 'P -1'
_atom_sites_solution_hydrogens geom
_atom_sites_solution_primary direct
_atom_sites_solution_secondary difmap
_audit_creation_method SHELXL-97
_audit_update_record
;
2014-06-19 deposited with the CCDC.
2015-03-18 downloaded from the CCDC.
;
_cell_angle_alpha 102.762(4)
_cell_angle_beta 101.769(4)
_cell_angle_gamma 91.573(4)
_cell_formula_units_Z 2
_cell_length_a 8.5486(10)
_cell_length_b 9.3634(11)
_cell_length_c 12.5188(14)
_cell_measurement_temperature 296(2)
_cell_volume 953.99(19)
_computing_cell_refinement 'Bruker Smart'
_computing_data_collection 'Bruker Smart'
_computing_data_reduction 'Bruker Saint'
_computing_molecular_graphics 'Ortep-3 for Windows (Farrugia, 1997)'
_computing_publication_material 'WinGX publication routines (Farrugia, 1999)'
_computing_structure_refinement 'SHELXL-97 (Sheldrick, 2008)'
_computing_structure_solution 'SHELXL-97 (Sheldrick, 1997)'
_diffrn_ambient_temperature 296(2)
_diffrn_detector_area_resol_mean 0.3
_diffrn_measured_fraction_theta_full 0.975
_diffrn_measured_fraction_theta_max 0.975
_diffrn_measurement_device_type 'Bruker Smart CCD Area Detector'
_diffrn_measurement_method 'omega scans'
_diffrn_radiation_monochromator graphite
_diffrn_radiation_source 'fine-focus sealed tube'
_diffrn_radiation_type MoK\a
_diffrn_radiation_wavelength 0.71073
_diffrn_reflns_av_R_equivalents 0.0222
_diffrn_reflns_av_sigmaI/netI 0.0197
_diffrn_reflns_limit_h_max 12
_diffrn_reflns_limit_h_min -12
_diffrn_reflns_limit_k_max 13
_diffrn_reflns_limit_k_min -13
_diffrn_reflns_limit_l_max 17
_diffrn_reflns_limit_l_min -17
_diffrn_reflns_number 19873
_diffrn_reflns_theta_full 30.13
_diffrn_reflns_theta_max 30.13
_diffrn_reflns_theta_min 1.71
_exptl_absorpt_coefficient_mu 1.048
_exptl_absorpt_correction_T_max 0.7440
_exptl_absorpt_correction_T_min 0.6224
_exptl_absorpt_correction_type empirical
_exptl_absorpt_process_details SADABS(Sheldrick,1997)
_exptl_crystal_colour Brown
_exptl_crystal_density_diffrn 1.658
_exptl_crystal_density_method 'not measured'
_exptl_crystal_description Block
_exptl_crystal_F_000 486
_exptl_crystal_size_max 0.5
_exptl_crystal_size_mid 0.4
_exptl_crystal_size_min 0.3
_refine_diff_density_max 0.998
_refine_diff_density_min -0.880
_refine_diff_density_rms 0.267
_refine_ls_extinction_coef 0.051(4)
_refine_ls_extinction_expression Fc^*^=kFc[1+0.001xFc^2^\l^3^/sin(2\q)]^-1/4^
_refine_ls_extinction_method SHELXL
_refine_ls_goodness_of_fit_ref 1.187
_refine_ls_hydrogen_treatment constr
_refine_ls_matrix_type full
_refine_ls_number_parameters 263
_refine_ls_number_reflns 5488
_refine_ls_number_restraints 0
_refine_ls_restrained_S_all 1.187
_refine_ls_R_factor_all 0.0465
_refine_ls_R_factor_gt 0.0372
_refine_ls_shift/su_max 0.002
_refine_ls_shift/su_mean 0.000
_refine_ls_structure_factor_coef Fsqd
_refine_ls_weighting_details 'calc w=1/[\s^2^(Fo^2^)+(0.0787P)^2^+0.0908P] where P=(Fo^2^+2Fc^2^)/3'
_refine_ls_weighting_scheme calc
_refine_ls_wR_factor_gt 0.1031
_refine_ls_wR_factor_ref 0.1246
_reflns_number_gt 4876
_reflns_number_total 5488
_reflns_threshold_expression >2\s(I)
_cod_data_source_file c5ra04207k2.cif
_cod_data_source_block akh_EJMC_1
_cod_depositor_comments
;
The following automatic conversions were performed:

'_symmetry_cell_setting' value 'Triclinic' changed to 'triclinic'
according to
/usr/data/users/saulius/crontab/automatic-downloads/rss-feeds/RSC/lib/dictionaries/cif_core.dic
dictionary named 'cif_core.dic' version 2.4.2 from 2011-04-26.

Automatic conversion script
Id: cif_fix_values 3105 2015-03-04 15:46:00Z robertas 
;
_cod_original_sg_symbol_H-M P-1
_cod_database_code 7219947

loop_
_symmetry_equiv_pos_as_xyz
'x, y, z'
'-x, -y, -z'

loop_
_atom_site_label
_atom_site_type_symbol
_atom_site_fract_x
_atom_site_fract_y
_atom_site_fract_z
_atom_site_U_iso_or_equiv
_atom_site_adp_type
_atom_site_occupancy
_atom_site_symmetry_multiplicity
_atom_site_calc_flag
_atom_site_refinement_flags
S2 S 0.55471(5) 0.44542(6) 0.69180(4) 0.04036(13) Uani 1 1 d .
Fe2 Fe 0.80283(2) 0.54988(2) 0.735126(17) 0.02681(10) Uani 1 1 d .
S1 S 0.91732(6) 0.33864(5) 0.72901(4) 0.03971(13) Uani 1 1 d .
N2 N 0.81499(16) 0.51736(15) 0.58057(11) 0.0286(3) Uani 1 1 d .
N3 N 0.85097(19) 0.38761(16) 0.51892(12) 0.0356(3) Uani 1 1 d .
N4 N 0.9290(2) 0.16056(19) 0.53510(15) 0.0518(4) Uani 1 1 d .
H4N H 0.9219 0.1356 0.4638 0.062 Uiso 1 1 calc R
H5N H 0.9579 0.0989 0.5758 0.062 Uiso 1 1 calc R
O3 O 0.7772(4) 0.9008(2) 0.14494(17) 0.0959(8) Uani 1 1 d .
O1 O 0.9409(3) 1.0204(2) 0.29852(18) 0.0703(5) Uani 1 1 d .
O2 O 0.7410(3) 0.8810(3) 0.30494(18) 0.0802(6) Uani 1 1 d .
N1 N 0.72981(16) 0.74179(15) 0.70664(11) 0.0306(3) Uani 1 1 d .
C6 C 0.7783(2) 0.62417(19) 0.53142(14) 0.0337(3) Uani 1 1 d .
H6 H 0.7827 0.6180 0.4569 0.040 Uiso 1 1 calc R
C7 C 0.8951(2) 0.29456(19) 0.58246(14) 0.0359(3) Uani 1 1 d .
N5 N 1.01577(16) 0.65636(15) 0.81126(11) 0.0303(3) Uani 1 1 d .
N9 N 0.8198(3) 0.9350(2) 0.24774(18) 0.0585(5) Uani 1 1 d .
C14 C 0.5380(2) 0.4605(2) 0.83045(15) 0.0383(4) Uani 1 1 d .
N8 N 0.4075(2) 0.3979(2) 0.84838(15) 0.0562(5) Uani 1 1 d .
H9N H 0.3947 0.4059 0.9158 0.067 Uiso 1 1 calc R
H8N H 0.3357 0.3495 0.7926 0.067 Uiso 1 1 calc R
N7 N 0.64645(19) 0.53457(18) 0.91852(12) 0.0390(3) Uani 1 1 d .
N6 N 0.77910(17) 0.58292(16) 0.88747(11) 0.0313(3) Uani 1 1 d .
C5 C 0.73019(19) 0.75267(19) 0.60021(14) 0.0322(3) Uani 1 1 d .
C4 C 0.6836(2) 0.8780(2) 0.56272(17) 0.0433(4) Uani 1 1 d .
H4 H 0.6870 0.8852 0.4903 0.052 Uiso 1 1 calc R
C3 C 0.6323(3) 0.9914(2) 0.6360(2) 0.0492(5) Uani 1 1 d .
H3 H 0.6001 1.0759 0.6130 0.059 Uiso 1 1 calc R
C2 C 0.6292(2) 0.9784(2) 0.74313(19) 0.0474(5) Uani 1 1 d .
H2 H 0.5921 1.0526 0.7923 0.057 Uiso 1 1 calc R
C1 C 0.6820(2) 0.8535(2) 0.77659(16) 0.0388(4) Uani 1 1 d .
H1 H 0.6843 0.8470 0.8500 0.047 Uiso 1 1 calc R
C8 C 1.1378(2) 0.6844(2) 0.76493(16) 0.0381(4) Uani 1 1 d .
H8 H 1.1244 0.6588 0.6873 0.046 Uiso 1 1 calc R
C9 C 1.2829(2) 0.7502(3) 0.8297(2) 0.0496(5) Uani 1 1 d .
H9 H 1.3665 0.7674 0.7958 0.059 Uiso 1 1 calc R
C10 C 1.3035(3) 0.7903(3) 0.9442(2) 0.0579(6) Uani 1 1 d .
H10 H 1.4009 0.8349 0.9885 0.069 Uiso 1 1 calc R
C11 C 1.1779(3) 0.7637(3) 0.99309(18) 0.0523(5) Uani 1 1 d .
H11 H 1.1890 0.7909 1.0705 0.063 Uiso 1 1 calc R
C12 C 1.0347(2) 0.6955(2) 0.92452(14) 0.0358(4) Uani 1 1 d .
C13 C 0.8976(2) 0.6544(2) 0.96491(14) 0.0378(4) Uani 1 1 d .
H13 H 0.8942 0.6773 1.0405 0.045 Uiso 1 1 calc R

loop_
_atom_site_aniso_label
_atom_site_aniso_U_11
_atom_site_aniso_U_22
_atom_site_aniso_U_33
_atom_site_aniso_U_23
_atom_site_aniso_U_13
_atom_site_aniso_U_12
S2 0.0383(2) 0.0535(3) 0.0257(2) 0.00270(18) 0.00786(16) -0.01144(19)
Fe2 0.03106(14) 0.02943(14) 0.02006(13) 0.00361(9) 0.00835(9) 0.00047(9)
S1 0.0584(3) 0.0335(2) 0.0285(2) 0.00778(16) 0.01084(18) 0.00961(19)
N2 0.0315(6) 0.0328(7) 0.0213(6) 0.0034(5) 0.0084(5) 0.0011(5)
N3 0.0461(8) 0.0350(7) 0.0254(6) 0.0009(5) 0.0136(6) 0.0045(6)
N4 0.0801(13) 0.0356(8) 0.0395(9) 0.0020(7) 0.0188(8) 0.0142(8)
O3 0.171(3) 0.0647(12) 0.0464(11) 0.0059(9) 0.0201(13) 0.0006(14)
O1 0.0803(13) 0.0507(10) 0.0762(13) 0.0113(9) 0.0132(10) -0.0028(9)
O2 0.0777(13) 0.0963(15) 0.0612(12) 0.0007(11) 0.0239(10) -0.0102(11)
N1 0.0311(6) 0.0330(7) 0.0275(6) 0.0053(5) 0.0074(5) 0.0027(5)
C6 0.0370(8) 0.0413(9) 0.0243(7) 0.0089(6) 0.0086(6) 0.0031(6)
C7 0.0431(9) 0.0331(8) 0.0311(8) 0.0017(6) 0.0132(7) 0.0023(6)
N5 0.0313(6) 0.0336(7) 0.0259(6) 0.0058(5) 0.0071(5) 0.0017(5)
N9 0.0784(14) 0.0404(9) 0.0524(11) 0.0027(8) 0.0115(10) 0.0129(9)
C14 0.0409(9) 0.0435(9) 0.0311(8) 0.0051(7) 0.0144(7) -0.0055(7)
N8 0.0529(10) 0.0755(13) 0.0366(9) 0.0018(8) 0.0181(7) -0.0269(9)
N7 0.0415(8) 0.0490(9) 0.0272(7) 0.0048(6) 0.0150(6) -0.0080(6)
N6 0.0356(7) 0.0362(7) 0.0229(6) 0.0050(5) 0.0103(5) -0.0020(5)
C5 0.0310(7) 0.0354(8) 0.0309(8) 0.0095(6) 0.0064(6) 0.0029(6)
C4 0.0462(10) 0.0435(10) 0.0416(10) 0.0154(8) 0.0061(8) 0.0081(8)
C3 0.0497(11) 0.0381(9) 0.0581(13) 0.0136(9) 0.0041(9) 0.0119(8)
C2 0.0446(10) 0.0391(9) 0.0517(12) -0.0015(8) 0.0069(8) 0.0100(8)
C1 0.0396(8) 0.0390(9) 0.0349(9) 0.0013(7) 0.0092(7) 0.0050(7)
C8 0.0374(8) 0.0418(9) 0.0379(9) 0.0093(7) 0.0147(7) 0.0028(7)
C9 0.0354(9) 0.0586(12) 0.0567(12) 0.0130(10) 0.0153(8) -0.0024(8)
C10 0.0407(10) 0.0729(15) 0.0514(12) 0.0076(11) 0.0002(9) -0.0158(10)
C11 0.0452(10) 0.0668(14) 0.0362(10) 0.0033(9) 0.0007(8) -0.0143(9)
C12 0.0373(8) 0.0410(9) 0.0266(8) 0.0037(6) 0.0064(6) -0.0031(7)
C13 0.0416(9) 0.0474(10) 0.0216(7) 0.0021(6) 0.0080(6) -0.0045(7)

loop_
_atom_type_symbol
_atom_type_description
_atom_type_scat_dispersion_real
_atom_type_scat_dispersion_imag
_atom_type_scat_source
C C 0.0033 0.0016 'International Tables Vol C Tables 4.2.6.8 and 6.1.1.4'
H H 0.0000 0.0000 'International Tables Vol C Tables 4.2.6.8 and 6.1.1.4'
N N 0.0061 0.0033 'International Tables Vol C Tables 4.2.6.8 and 6.1.1.4'
O O 0.0106 0.0060 'International Tables Vol C Tables 4.2.6.8 and 6.1.1.4'
S S 0.1246 0.1234 'International Tables Vol C Tables 4.2.6.8 and 6.1.1.4'
Fe Fe 0.3463 0.8444 'International Tables Vol C Tables 4.2.6.8 and 6.1.1.4'

loop_
_geom_angle_atom_site_label_1
_geom_angle_atom_site_label_2
_geom_angle_atom_site_label_3
_geom_angle
C14 S2 Fe2 95.25(6)
N2 Fe2 N6 177.08(6)
N2 Fe2 N5 101.42(6)
N6 Fe2 N5 81.09(6)
N2 Fe2 N1 81.40(6)
N6 Fe2 N1 97.30(6)
N5 Fe2 N1 87.18(6)
N2 Fe2 S2 92.27(4)
N6 Fe2 S2 85.18(4)
N5 Fe2 S2 166.18(4)
N1 Fe2 S2 93.06(4)
N2 Fe2 S1 84.57(4)
N6 Fe2 S1 97.02(5)
N5 Fe2 S1 88.97(4)
N1 Fe2 S1 164.41(4)
S2 Fe2 S1 94.26(2)
C7 S1 Fe2 94.79(6)
C6 N2 N3 119.00(13)
C6 N2 Fe2 116.83(11)
N3 N2 Fe2 124.08(11)
C7 N3 N2 111.32(13)
C7 N4 H4N 120.0
C7 N4 H5N 120.0
H4N N4 H5N 120.0
C1 N1 C5 119.05(15)
C1 N1 Fe2 128.79(12)
C5 N1 Fe2 112.16(11)
N2 C6 C5 115.36(14)
N2 C6 H6 122.3
C5 C6 H6 122.3
N3 C7 N4 119.21(16)
N3 C7 S1 123.55(13)
N4 C7 S1 117.21(14)
C8 N5 C12 119.18(15)
C8 N5 Fe2 128.13(12)
C12 N5 Fe2 112.59(11)
O3 N9 O2 118.9(2)
O3 N9 O1 123.1(3)
O2 N9 O1 118.0(2)
N8 C14 N7 118.44(16)
N8 C14 S2 117.98(14)
N7 C14 S2 123.55(13)
C14 N8 H9N 120.0
C14 N8 H8N 120.0
H9N N8 H8N 120.0
C14 N7 N6 111.67(14)
C13 N6 N7 118.85(14)
C13 N6 Fe2 117.32(12)
N7 N6 Fe2 123.83(11)
N1 C5 C4 121.55(16)
N1 C5 C6 114.23(14)
C4 C5 C6 124.20(16)
C3 C4 C5 118.39(19)
C3 C4 H4 120.8
C5 C4 H4 120.8
C2 C3 C4 119.74(18)
C2 C3 H3 120.1
C4 C3 H3 120.1
C3 C2 C1 119.14(19)
C3 C2 H2 120.4
C1 C2 H2 120.4
N1 C1 C2 122.06(18)
N1 C1 H1 119.0
C2 C1 H1 119.0
N5 C8 C9 121.50(18)
N5 C8 H8 119.2
C9 C8 H8 119.2
C10 C9 C8 119.88(19)
C10 C9 H9 120.1
C8 C9 H9 120.1
C9 C10 C11 119.21(19)
C9 C10 H10 120.4
C11 C10 H10 120.4
C10 C11 C12 118.81(19)
C10 C11 H11 120.6
C12 C11 H11 120.6
N5 C12 C11 121.41(17)
N5 C12 C13 114.14(14)
C11 C12 C13 124.40(16)
N6 C13 C12 114.84(15)
N6 C13 H13 122.6
C12 C13 H13 122.6

loop_
_geom_bond_atom_site_label_1
_geom_bond_atom_site_label_2
_geom_bond_distance
S2 C14 1.7455(18)
S2 Fe2 2.2209(5)
Fe2 N2 1.9159(13)
Fe2 N6 1.9170(14)
Fe2 N5 1.9972(14)
Fe2 N1 1.9999(14)
Fe2 S1 2.2240(5)
S1 C7 1.7582(18)
N2 C6 1.299(2)
N2 N3 1.3673(19)
N3 C7 1.317(2)
N4 C7 1.331(2)
N4 H4N 0.8600
N4 H5N 0.8600
O3 N9 1.230(3)
O1 N9 1.256(3)
O2 N9 1.249(3)
N1 C1 1.339(2)
N1 C5 1.359(2)
C6 C5 1.439(2)
C6 H6 0.9300
N5 C8 1.339(2)
N5 C12 1.358(2)
C14 N8 1.328(2)
C14 N7 1.329(2)
N8 H9N 0.8600
N8 H8N 0.8600
N7 N6 1.3679(19)
N6 C13 1.300(2)
C5 C4 1.396(2)
C4 C3 1.387(3)
C4 H4 0.9300
C3 C2 1.378(3)
C3 H3 0.9300
C2 C1 1.384(3)
C2 H2 0.9300
C1 H1 0.9300
C8 C9 1.379(3)
C8 H8 0.9300
C9 C10 1.373(3)
C9 H9 0.9300
C10 C11 1.383(3)
C10 H10 0.9300
C11 C12 1.388(2)
C11 H11 0.9300
C12 C13 1.443(2)
C13 H13 0.9300
